data_7133017
loop_
_publ_author_name
'Wolff, Siad'
'Ponsonby, Annabelle'
'Dallmann, Andr&#xe9;'
'Herwig, Christian'
'Beckmann, Fabian'
'Cula, Beatrice'
'Limberg, Christian'

_publ_section_title
;
 Appropriation of group II metals: synthesis and characterisation of the
 first alkaline earth metal supported transition metal carbonite
 complexes.
;
_journal_issue 45
_journal_name_full 'Chemical communications (Cambridge, England)'
_journal_page_first 5816
_journal_page_last 5819
_journal_paper_doi 10.1039/d4cc01682c
_journal_volume 60
_journal_year 2024
_chemical_formula_sum 'C96 H158 Mg N4 Ni2 O8'
_chemical_formula_weight 1637.98
_space_group_crystal_system monoclinic
_space_group_IT_number 14
_space_group_name_Hall '-P 2ybc'
_space_group_name_H-M_alt 'P 1 21/c 1'
_atom_sites_solution_hydrogens geom
_audit_creation_method SHELXL-2019/1
_audit_update_record
;
2024-04-08 deposited with the CCDC.	2024-05-07 downloaded from the CCDC.
;
_cell_angle_alpha 90
_cell_angle_beta 104.010(5)
_cell_angle_gamma 90
_cell_formula_units_Z 4
_cell_length_a 28.041(4)
_cell_length_b 14.697(2)
_cell_length_c 24.348(4)
_cell_measurement_reflns_used 9538
_cell_measurement_temperature 100(2)
_cell_measurement_theta_max 26.32
_cell_measurement_theta_min 2.35
_cell_volume 9736(3)
_computing_cell_refinement 'Bruker SAINT'
_computing_data_collection 'Bruker APEX3'
_computing_data_reduction 'Bruker SAINT'
_computing_structure_refinement 'SHELXL-2019/1 (Sheldrick, 2019)'
_computing_structure_solution 'SHELXT 2014/5 (Sheldrick, 2014)'
_diffrn_ambient_temperature 100(2)
_diffrn_measured_fraction_theta_full 0.999
_diffrn_measured_fraction_theta_max 0.997
_diffrn_measurement_device_type D8-Venture
_diffrn_measurement_method '\f and \w scans'
_diffrn_radiation_type MoK\a
_diffrn_radiation_wavelength 0.71073
_diffrn_reflns_av_R_equivalents 0.0653
_diffrn_reflns_av_unetI/netI 0.0155
_diffrn_reflns_Laue_measured_fraction_full 0.999
_diffrn_reflns_Laue_measured_fraction_max 0.997
_diffrn_reflns_limit_h_max 35
_diffrn_reflns_limit_h_min -35
_diffrn_reflns_limit_k_max 18
_diffrn_reflns_limit_k_min -18
_diffrn_reflns_limit_l_max 30
_diffrn_reflns_limit_l_min -30
_diffrn_reflns_number 627070
_diffrn_reflns_point_group_measured_fraction_full 0.999
_diffrn_reflns_point_group_measured_fraction_max 0.997
_diffrn_reflns_theta_full 25.000
_diffrn_reflns_theta_max 26.440
_diffrn_reflns_theta_min 2.039
_exptl_absorpt_coefficient_mu 0.446
_exptl_absorpt_correction_T_max 0.7454
_exptl_absorpt_correction_T_min 0.7068
_exptl_absorpt_correction_type multi-scan
_exptl_absorpt_process_details SADABS
_exptl_crystal_colour orange
_exptl_crystal_density_diffrn 1.118
_exptl_crystal_description block
_exptl_crystal_F_000 3576
_exptl_crystal_size_max 0.430
_exptl_crystal_size_mid 0.190
_exptl_crystal_size_min 0.110
_refine_diff_density_max 0.849
_refine_diff_density_min -0.642
_refine_diff_density_rms 0.057
_refine_ls_extinction_method none
_refine_ls_goodness_of_fit_ref 1.081
_refine_ls_hydrogen_treatment constr
_refine_ls_matrix_type full
_refine_ls_number_parameters 1275
_refine_ls_number_reflns 20016
_refine_ls_number_restraints 2353
_refine_ls_restrained_S_all 1.102
_refine_ls_R_factor_all 0.0635
_refine_ls_R_factor_gt 0.0569
_refine_ls_shift/su_max 0.043
_refine_ls_shift/su_mean 0.001
_refine_ls_structure_factor_coef Fsqd
_refine_ls_weighting_details 'w=1/[\s^2^(Fo^2^)+(0.0500P)^2^+13.3653P] where P=(Fo^2^+2Fc^2^)/3'
_refine_ls_weighting_scheme calc
_refine_ls_wR_factor_gt 0.1366
_refine_ls_wR_factor_ref 0.1414
_reflns_Friedel_coverage 0.000
_reflns_number_gt 17870
_reflns_number_total 20016
_reflns_threshold_expression 'I > 2\s(I)'
_cod_data_source_file d4cc01682c3.cif
_cod_data_source_block sw473
_cod_depositor_comments 'Adding full bibliography for 7133014--7133018.cif.'
_cod_original_cell_volume 9736(2)
_cod_original_sg_symbol_H-M 'P 21/c'
_cod_database_code 7133017
_shelx_shelxl_version_number 2019/1
_shelx_space_group_comment
;
The symmetry employed for this shelxl refinement is uniquely defined
by the following loop, which should always be used as a source of
symmetry information in preference to the above space-group names.
They are only intended as comments.
;
_shelx_estimated_absorpt_t_min 0.831
_shelx_estimated_absorpt_t_max 0.953

loop_
_space_group_symop_operation_xyz
'x, y, z'
'-x, y+1/2, -z+1/2'
'-x, -y, -z'
'x, -y-1/2, z-1/2'

loop_
_atom_site_label
_atom_site_type_symbol
_atom_site_fract_x
_atom_site_fract_y
_atom_site_fract_z
_atom_site_U_iso_or_equiv
_atom_site_adp_type
_atom_site_occupancy
_atom_site_site_symmetry_order
_atom_site_calc_flag
_atom_site_refinement_flags_posn
_atom_site_refinement_flags_adp
_atom_site_refinement_flags_occupancy
_atom_site_disorder_assembly
_atom_site_disorder_group
Ni1 Ni 0.87053(2) 0.67566(2) 0.87571(2) 0.02187(8) Uani 1 1 d . U . . .
Mg1 Mg 0.74619(3) 0.48386(6) 0.75661(4) 0.03257(19) Uani 1 1 d . . . . .
O8 O 0.39203(14) 0.4055(3) 0.80380(14) 0.1165(13) Uani 1 1 d . U . . .
O1 O 0.69409(6) 0.40774(13) 0.70536(8) 0.0387(4) Uani 1 1 d . U . . .
N1 N 0.63208(11) 0.26202(18) 0.54075(10) 0.0560(7) Uani 1 1 d . U . . .
C1 C 0.66890(8) 0.37297(16) 0.66385(10) 0.0288(5) Uani 1 1 d . U . . .
Ni2 Ni 0.62999(2) 0.32132(2) 0.61094(2) 0.03569(10) Uani 1 1 d . U . . .
O2 O 0.79802(6) 0.56057(14) 0.80670(9) 0.0497(5) Uani 1 1 d . U . . .
N2 N 0.56144(9) 0.29869(17) 0.60593(8) 0.0435(6) Uani 1 1 d . U . . .
C2 C 0.59332(15) 0.2214(2) 0.50624(12) 0.0671(10) Uani 1 1 d D U . . .
O3 O 0.79846(6) 0.42851(13) 0.71966(8) 0.0398(4) Uani 1 1 d . U . . .
N3 N 0.86835(7) 0.76559(13) 0.93266(8) 0.0296(4) Uani 1 1 d . U . . .
O4 O 0.73232(7) 0.58910(14) 0.69752(10) 0.0536(5) Uani 1 1 d . U . . .
N4 N 0.93901(6) 0.69051(12) 0.87674(7) 0.0223(4) Uani 1 1 d . U . . .
O5 O 0.69445(6) 0.53622(14) 0.79677(9) 0.0454(5) Uani 1 1 d . U . . .
O6 O 0.76024(7) 0.37978(13) 0.81631(8) 0.0418(4) Uani 1 1 d . U . . .
C6A C 0.5562(4) 0.1291(9) 0.4160(5) 0.089(3) Uani 0.405(6) 1 d D U P A 1
H6A H 0.535698 0.183114 0.404651 0.133 Uiso 0.405(6) 1 calc R U P A 1
H6B H 0.539503 0.087139 0.436467 0.133 Uiso 0.405(6) 1 calc R U P A 1
H6C H 0.561856 0.098838 0.382314 0.133 Uiso 0.405(6) 1 calc R U P A 1
C5A C 0.6361(5) 0.0743(9) 0.4668(5) 0.108(4) Uani 0.405(6) 1 d D U P A 1
H5A H 0.621998 0.033553 0.490612 0.162 Uiso 0.405(6) 1 calc R U P A 1
H5B H 0.669922 0.089686 0.486528 0.162 Uiso 0.405(6) 1 calc R U P A 1
H5C H 0.636062 0.043840 0.431013 0.162 Uiso 0.405(6) 1 calc R U P A 1
C3A C 0.6065(3) 0.1582(6) 0.4553(3) 0.051(2) Uani 0.405(6) 1 d D U P A 1
C4A C 0.6219(3) 0.2191(7) 0.4117(3) 0.059(2) Uani 0.405(6) 1 d D U P A 1
H4A H 0.620293 0.184350 0.376959 0.088 Uiso 0.405(6) 1 calc R U P A 1
H4B H 0.655633 0.240432 0.426996 0.088 Uiso 0.405(6) 1 calc R U P A 1
H4C H 0.599722 0.271455 0.403274 0.088 Uiso 0.405(6) 1 calc R U P A 1
C5B C 0.5741(3) 0.0804(5) 0.4517(3) 0.082(2) Uani 0.595(6) 1 d D U P A 2
H5D H 0.601340 0.052475 0.479582 0.123 Uiso 0.595(6) 1 calc R U P A 2
H5E H 0.569703 0.048888 0.415391 0.123 Uiso 0.595(6) 1 calc R U P A 2
H5F H 0.543867 0.075529 0.465004 0.123 Uiso 0.595(6) 1 calc R U P A 2
C6B C 0.5464(3) 0.2329(5) 0.4004(2) 0.084(2) Uani 0.595(6) 1 d D U P A 2
H6D H 0.556876 0.295706 0.396606 0.126 Uiso 0.595(6) 1 calc R U P A 2
H6E H 0.515586 0.233003 0.412641 0.126 Uiso 0.595(6) 1 calc R U P A 2
H6F H 0.541362 0.201851 0.363818 0.126 Uiso 0.595(6) 1 calc R U P A 2
C3B C 0.5859(3) 0.1832(4) 0.4442(3) 0.0609(16) Uani 0.595(6) 1 d D U P A 2
C4B C 0.6407(3) 0.1751(6) 0.4306(3) 0.092(2) Uani 0.595(6) 1 d D U P A 2
H4D H 0.637829 0.142455 0.394858 0.138 Uiso 0.595(6) 1 calc R U P A 2
H4E H 0.662905 0.141927 0.461305 0.138 Uiso 0.595(6) 1 calc R U P A 2
H4F H 0.653788 0.236246 0.427539 0.138 Uiso 0.595(6) 1 calc R U P A 2
O7 O 0.88202(11) 0.12162(19) 0.78668(12) 0.0781(8) Uani 1 1 d . U . . .
C7 C 0.54726(14) 0.2188(2) 0.51901(12) 0.0661(10) Uani 1 1 d . U . . .
H7 H 0.522821 0.187257 0.491870 0.079 Uiso 1 1 calc R U . . .
C8 C 0.53045(12) 0.2544(2) 0.56465(11) 0.0544(8) Uani 1 1 d . U . . .
C9 C 0.47472(13) 0.2345(3) 0.56075(13) 0.0683(10) Uani 1 1 d . U . . .
C10 C 0.46825(17) 0.1305(3) 0.56199(18) 0.0895(14) Uani 1 1 d . U . . .
H10A H 0.434226 0.116099 0.562481 0.134 Uiso 1 1 calc R U . . .
H10B H 0.490558 0.105529 0.595996 0.134 Uiso 1 1 calc R U . . .
H10C H 0.475850 0.103557 0.528266 0.134 Uiso 1 1 calc R U . . .
C11 C 0.44455(17) 0.2710(4) 0.50391(17) 0.0982(16) Uani 1 1 d . U . . .
H11A H 0.457434 0.245855 0.473121 0.147 Uiso 1 1 calc R U . . .
H11B H 0.446849 0.337550 0.503587 0.147 Uiso 1 1 calc R U . . .
H11C H 0.410098 0.252995 0.498701 0.147 Uiso 1 1 calc R U . . .
C12 C 0.45267(14) 0.2713(4) 0.60662(17) 0.0896(14) Uani 1 1 d . U . . .
H12A H 0.456717 0.337514 0.608748 0.134 Uiso 1 1 calc R U . . .
H12B H 0.469301 0.244100 0.642966 0.134 Uiso 1 1 calc R U . . .
H12C H 0.417598 0.256198 0.598070 0.134 Uiso 1 1 calc R U . . .
C13 C 0.68090(15) 0.2691(2) 0.53236(13) 0.0641(9) Uani 1 1 d . U . . .
C14 C 0.7170(2) 0.2041(3) 0.55569(19) 0.0870(12) Uani 1 1 d . U . . .
C17A C 0.7082(9) 0.1290(12) 0.6390(8) 0.090(5) Uani 0.42(2) 1 d . U P B 1
H17A H 0.744093 0.131338 0.651477 0.136 Uiso 0.42(2) 1 calc R U P B 1
H17B H 0.696087 0.075232 0.655287 0.136 Uiso 0.42(2) 1 calc R U P B 1
H17C H 0.694170 0.183945 0.651691 0.136 Uiso 0.42(2) 1 calc R U P B 1
C15A C 0.6928(8) 0.1234(11) 0.5744(8) 0.080(3) Uani 0.42(2) 1 d . U P B 1
H15A H 0.656212 0.126546 0.560235 0.097 Uiso 0.42(2) 1 calc R U P B 1
C16A C 0.7134(9) 0.0365(10) 0.5539(9) 0.110(5) Uani 0.42(2) 1 d . U P B 1
H16A H 0.748593 0.031917 0.571562 0.165 Uiso 0.42(2) 1 calc R U P B 1
H16B H 0.708287 0.038707 0.512628 0.165 Uiso 0.42(2) 1 calc R U P B 1
H16C H 0.696346 -0.016609 0.564320 0.165 Uiso 0.42(2) 1 calc R U P B 1
C17B C 0.7272(6) 0.1391(8) 0.6580(6) 0.079(3) Uani 0.58(2) 1 d . U P B 2
H17D H 0.762320 0.153843 0.668810 0.119 Uiso 0.58(2) 1 calc R U P B 2
H17E H 0.721024 0.084814 0.678619 0.119 Uiso 0.58(2) 1 calc R U P B 2
H17F H 0.708285 0.190369 0.667464 0.119 Uiso 0.58(2) 1 calc R U P B 2
C15B C 0.7115(6) 0.1209(7) 0.5942(6) 0.075(3) Uani 0.58(2) 1 d . U P B 2
H15B H 0.675550 0.106924 0.585606 0.090 Uiso 0.58(2) 1 calc R U P B 2
C16B C 0.7372(6) 0.0311(7) 0.5817(7) 0.098(4) Uani 0.58(2) 1 d . U P B 2
H16D H 0.721923 -0.021167 0.595715 0.147 Uiso 0.58(2) 1 calc R U P B 2
H16E H 0.772180 0.033442 0.600797 0.147 Uiso 0.58(2) 1 calc R U P B 2
H16F H 0.733440 0.024981 0.540800 0.147 Uiso 0.58(2) 1 calc R U P B 2
C18 C 0.7655(2) 0.2197(4) 0.5516(2) 0.1083(16) Uani 1 1 d . U . . .
H18 H 0.790163 0.176216 0.567160 0.130 Uiso 1 1 calc R U . . .
C19 C 0.7782(2) 0.2954(4) 0.5261(2) 0.1062(16) Uani 1 1 d . U . . .
H19 H 0.811355 0.304481 0.524250 0.127 Uiso 1 1 calc R U . . .
C20 C 0.74341(17) 0.3576(4) 0.50326(16) 0.0823(12) Uani 1 1 d . U . . .
H20 H 0.752608 0.410146 0.485528 0.099 Uiso 1 1 calc R U . . .
C21 C 0.69367(14) 0.3465(3) 0.50513(13) 0.0628(9) Uani 1 1 d . U . . .
C22 C 0.65620(15) 0.4170(3) 0.47989(13) 0.0692(10) Uani 1 1 d . U . . .
H22 H 0.623148 0.389654 0.477844 0.083 Uiso 1 1 calc R U . . .
C23 C 0.6570(2) 0.4463(3) 0.41914(16) 0.0953(16) Uani 1 1 d . U . . .
H23A H 0.656066 0.392212 0.395382 0.143 Uiso 1 1 calc R U . . .
H23B H 0.687157 0.480733 0.420116 0.143 Uiso 1 1 calc R U . . .
H23C H 0.628375 0.484665 0.403420 0.143 Uiso 1 1 calc R U . . .
C24 C 0.66022(19) 0.5012(3) 0.51664(17) 0.0883(14) Uani 1 1 d . U . . .
H24A H 0.692896 0.528280 0.521250 0.132 Uiso 1 1 calc R U . . .
H24B H 0.655283 0.484467 0.553825 0.132 Uiso 1 1 calc R U . . .
H24C H 0.635098 0.545346 0.498589 0.132 Uiso 1 1 calc R U . . .
C25 C 0.54836(10) 0.3366(2) 0.65464(10) 0.0439(7) Uani 1 1 d . U . . .
C26 C 0.55429(11) 0.2829(2) 0.70360(11) 0.0521(8) Uani 1 1 d . U . . .
C27 C 0.57276(15) 0.1872(3) 0.70645(14) 0.0675(10) Uani 1 1 d . U . . .
H27 H 0.572781 0.167694 0.667103 0.081 Uiso 1 1 calc R U . . .
C28 C 0.62506(17) 0.1813(3) 0.74195(18) 0.0876(13) Uani 1 1 d . U . . .
H28A H 0.637369 0.119139 0.740428 0.131 Uiso 1 1 calc R U . . .
H28B H 0.625827 0.197083 0.781259 0.131 Uiso 1 1 calc R U . . .
H28C H 0.645830 0.223738 0.727155 0.131 Uiso 1 1 calc R U . . .
C29 C 0.54050(19) 0.1197(3) 0.72978(19) 0.0963(16) Uani 1 1 d . U . . .
H29A H 0.506876 0.121348 0.706000 0.144 Uiso 1 1 calc R U . . .
H29B H 0.540253 0.136760 0.768622 0.144 Uiso 1 1 calc R U . . .
H29C H 0.553843 0.058127 0.729555 0.144 Uiso 1 1 calc R U . . .
C30 C 0.54284(14) 0.3216(3) 0.75110(13) 0.0656(10) Uani 1 1 d . U . . .
H30 H 0.546184 0.286134 0.784432 0.079 Uiso 1 1 calc R U . . .
C31 C 0.52700(13) 0.4090(3) 0.75067(14) 0.0702(10) Uani 1 1 d . U . . .
H31 H 0.518188 0.433123 0.783051 0.084 Uiso 1 1 calc R U . . .
C32 C 0.52364(12) 0.4628(3) 0.70364(15) 0.0657(9) Uani 1 1 d . U . . .
H32 H 0.513586 0.524458 0.704295 0.079 Uiso 1 1 calc R U . . .
C33 C 0.53487(11) 0.4277(3) 0.65486(13) 0.0542(8) Uani 1 1 d . U . . .
C34 C 0.53420(16) 0.4910(3) 0.60522(16) 0.0734(10) Uani 1 1 d D U . . .
H34 H 0.539990 0.454606 0.572752 0.088 Uiso 1 1 calc R U . C 1
C35B C 0.4823(3) 0.5386(8) 0.5868(6) 0.093(3) Uani 0.75(3) 1 d D U P D 1
H35D H 0.481167 0.577257 0.553674 0.140 Uiso 0.75(3) 1 calc R U P D 1
H35E H 0.476840 0.576074 0.618014 0.140 Uiso 0.75(3) 1 calc R U P D 1
H35F H 0.456541 0.492122 0.577173 0.140 Uiso 0.75(3) 1 calc R U P D 1
C35A C 0.4889(8) 0.5142(19) 0.5629(11) 0.077(6) Uani 0.25(3) 1 d D U P D 2
H35A H 0.465754 0.463183 0.558744 0.093 Uiso 0.25(3) 1 calc R U P D 2
H35B H 0.496636 0.526381 0.526440 0.093 Uiso 0.25(3) 1 calc R U P D 2
H35C H 0.473988 0.568407 0.575227 0.093 Uiso 0.25(3) 1 calc R U P D 2
C36 C 0.57378(14) 0.5633(3) 0.62105(19) 0.0756(11) Uani 1 1 d . U . . .
H36A H 0.605457 0.534274 0.637572 0.113 Uiso 1 1 calc R U . . .
H36B H 0.565501 0.605152 0.648709 0.113 Uiso 1 1 calc R U . . .
H36C H 0.575939 0.597324 0.587107 0.113 Uiso 1 1 calc R U . . .
C37 C 0.82814(8) 0.60894(15) 0.83602(10) 0.0266(5) Uani 1 1 d . U . . .
C38 C 0.90653(9) 0.81557(16) 0.95950(10) 0.0322(5) Uani 1 1 d . U . . .
C39 C 0.90575(11) 0.8920(2) 1.00468(12) 0.0460(7) Uani 1 1 d . U . . .
C40 C 0.85742(13) 0.9067(3) 1.02322(17) 0.0699(11) Uani 1 1 d . U . . .
H40A H 0.831341 0.924602 0.990360 0.105 Uiso 1 1 calc R U . . .
H40B H 0.862120 0.954864 1.051890 0.105 Uiso 1 1 calc R U . . .
H40C H 0.848124 0.850118 1.039165 0.105 Uiso 1 1 calc R U . . .
C41 C 0.91738(13) 0.9836(2) 0.97948(15) 0.0555(8) Uani 1 1 d . U . . .
H41A H 0.950461 0.981211 0.972844 0.083 Uiso 1 1 calc R U . . .
H41B H 0.915717 1.032898 1.006047 0.083 Uiso 1 1 calc R U . . .
H41C H 0.893329 0.994700 0.943567 0.083 Uiso 1 1 calc R U . . .
C42 C 0.94536(13) 0.8705(2) 1.05891(12) 0.0568(8) Uani 1 1 d . U . . .
H42A H 0.939723 0.809462 1.072325 0.085 Uiso 1 1 calc R U . . .
H42B H 0.943680 0.915330 1.088153 0.085 Uiso 1 1 calc R U . . .
H42C H 0.977896 0.872858 1.050777 0.085 Uiso 1 1 calc R U . . .
C43 C 0.95295(9) 0.80536(16) 0.94793(10) 0.0312(5) Uani 1 1 d . U . . .
H43 H 0.977657 0.843542 0.969945 0.037 Uiso 1 1 calc R U . . .
C44 C 0.96954(8) 0.74900(15) 0.90975(9) 0.0248(4) Uani 1 1 d . U . . .
C45 C 1.02466(9) 0.76624(17) 0.90967(10) 0.0312(5) Uani 1 1 d . U . . .
C46 C 1.02828(10) 0.86380(19) 0.88805(11) 0.0405(6) Uani 1 1 d . U . . .
H46A H 1.062452 0.877016 0.887674 0.061 Uiso 1 1 calc R U . . .
H46B H 1.017278 0.906957 0.913098 0.061 Uiso 1 1 calc R U . . .
H46C H 1.007403 0.869553 0.849610 0.061 Uiso 1 1 calc R U . . .
C47 C 1.05681(10) 0.7578(2) 0.97077(11) 0.0431(6) Uani 1 1 d . U . . .
H47A H 1.053146 0.696691 0.985321 0.065 Uiso 1 1 calc R U . . .
H47B H 1.046331 0.803150 0.994940 0.065 Uiso 1 1 calc R U . . .
H47C H 1.091332 0.768235 0.970779 0.065 Uiso 1 1 calc R U . . .
C48 C 1.04836(10) 0.7031(2) 0.87340(13) 0.0472(7) Uani 1 1 d . U . . .
H48A H 1.030719 0.708616 0.833554 0.071 Uiso 1 1 calc R U . . .
H48B H 1.046642 0.639992 0.885824 0.071 Uiso 1 1 calc R U . . .
H48C H 1.082826 0.720388 0.877738 0.071 Uiso 1 1 calc R U . . .
C49 C 0.81959(9) 0.77227(17) 0.94034(10) 0.0324(5) Uani 1 1 d . U . . .
C50 C 0.78591(11) 0.83194(18) 0.90655(13) 0.0424(6) Uani 1 1 d . U . . .
C51 C 0.80066(14) 0.8923(2) 0.86293(16) 0.0598(9) Uani 1 1 d . U . . .
H51 H 0.837306 0.890607 0.870153 0.072 Uiso 1 1 calc R U . . .
C52 C 0.77956(18) 0.8552(3) 0.80378(17) 0.0805(13) Uani 1 1 d . U . . .
H52A H 0.791102 0.892411 0.776164 0.121 Uiso 1 1 calc R U . . .
H52B H 0.743587 0.857221 0.795318 0.121 Uiso 1 1 calc R U . . .
H52C H 0.790393 0.792210 0.801682 0.121 Uiso 1 1 calc R U . . .
C53 C 0.78512(16) 0.9921(2) 0.86614(19) 0.0731(11) Uani 1 1 d . U . . .
H53A H 0.799181 1.029071 0.840456 0.110 Uiso 1 1 calc R U . . .
H53B H 0.797083 1.014471 0.904964 0.110 Uiso 1 1 calc R U . . .
H53C H 0.749187 0.996508 0.855029 0.110 Uiso 1 1 calc R U . . .
C54 C 0.73767(11) 0.8339(2) 0.91321(14) 0.0507(7) Uani 1 1 d . U . . .
H54 H 0.714512 0.874396 0.890810 0.061 Uiso 1 1 calc R U . . .
C55 C 0.72317(11) 0.7778(2) 0.95182(13) 0.0496(7) Uani 1 1 d . U . . .
H55 H 0.690462 0.780538 0.956257 0.060 Uiso 1 1 calc R U . . .
C56 C 0.75625(10) 0.7181(2) 0.98368(12) 0.0449(7) Uani 1 1 d . U . . .
H56 H 0.745836 0.678904 1.009520 0.054 Uiso 1 1 calc R U . . .
C57 C 0.80475(9) 0.71371(19) 0.97903(10) 0.0363(6) Uani 1 1 d . U . . .
C58 C 0.84023(10) 0.6464(2) 1.01397(11) 0.0461(7) Uani 1 1 d . U . . .
H58 H 0.873852 0.661895 1.009647 0.055 Uiso 1 1 calc R U . . .
C59 C 0.82860(12) 0.5505(2) 0.99174(12) 0.0513(7) Uani 1 1 d . U . . .
H59A H 0.795625 0.533480 0.995059 0.077 Uiso 1 1 calc R U . . .
H59B H 0.852776 0.508165 1.013882 0.077 Uiso 1 1 calc R U . . .
H59C H 0.829892 0.547896 0.951903 0.077 Uiso 1 1 calc R U . . .
C60 C 0.84157(15) 0.6513(3) 1.07732(13) 0.0691(10) Uani 1 1 d . U . . .
H60A H 0.808897 0.637376 1.082909 0.104 Uiso 1 1 calc R U . . .
H60B H 0.851301 0.712646 1.091467 0.104 Uiso 1 1 calc R U . . .
H60C H 0.865381 0.607012 1.098012 0.104 Uiso 1 1 calc R U . . .
C61 C 0.95163(7) 0.63277(15) 0.83516(9) 0.0225(4) Uani 1 1 d . U . . .
C62 C 0.96924(8) 0.54394(15) 0.84980(9) 0.0267(4) Uani 1 1 d . U . . .
C63 C 0.97818(10) 0.50962(17) 0.91056(10) 0.0342(5) Uani 1 1 d . U . . .
H63 H 0.984364 0.563864 0.936096 0.041 Uiso 1 1 calc R U . . .
C64 C 1.02289(11) 0.4469(2) 0.92777(13) 0.0502(7) Uani 1 1 d . U . . .
H64A H 1.016089 0.389466 0.906916 0.075 Uiso 1 1 calc R U . . .
H64B H 1.029728 0.434795 0.968506 0.075 Uiso 1 1 calc R U . . .
H64C H 1.051474 0.476379 0.918894 0.075 Uiso 1 1 calc R U . . .
C65 C 0.93208(11) 0.46219(19) 0.91927(12) 0.0448(7) Uani 1 1 d . U . . .
H65A H 0.904293 0.504564 0.910351 0.067 Uiso 1 1 calc R U . . .
H65B H 0.937595 0.442483 0.958766 0.067 Uiso 1 1 calc R U . . .
H65C H 0.924799 0.409095 0.894292 0.067 Uiso 1 1 calc R U . . .
C66 C 0.97825(9) 0.48758(17) 0.80760(11) 0.0347(5) Uani 1 1 d . U . . .
H66 H 0.989919 0.427529 0.817045 0.042 Uiso 1 1 calc R U . . .
C67 C 0.97065(9) 0.51683(18) 0.75224(11) 0.0366(6) Uani 1 1 d . U . . .
H67 H 0.977814 0.477771 0.724201 0.044 Uiso 1 1 calc R U . . .
C68 C 0.95255(9) 0.60324(18) 0.73795(10) 0.0319(5) Uani 1 1 d . U . . .
H68 H 0.946786 0.622787 0.699714 0.038 Uiso 1 1 calc R U . . .
C69 C 0.94256(8) 0.66244(16) 0.77856(9) 0.0266(4) Uani 1 1 d . U . . .
C70 C 0.92201(10) 0.75627(18) 0.76079(10) 0.0372(6) Uani 1 1 d . U . . .
H70 H 0.922535 0.792178 0.795819 0.045 Uiso 1 1 calc R U . . .
C71 C 0.95260(12) 0.8075(2) 0.72655(12) 0.0450(7) Uani 1 1 d . U . . .
H71A H 0.949292 0.777495 0.689870 0.068 Uiso 1 1 calc R U . . .
H71B H 0.987213 0.807359 0.747344 0.068 Uiso 1 1 calc R U . . .
H71C H 0.940878 0.870365 0.720528 0.068 Uiso 1 1 calc R U . . .
C72 C 0.86852(11) 0.7487(2) 0.72673(13) 0.0538(8) Uani 1 1 d . U . . .
H72A H 0.855432 0.809678 0.715881 0.081 Uiso 1 1 calc R U . . .
H72B H 0.848878 0.719231 0.749912 0.081 Uiso 1 1 calc R U . . .
H72C H 0.867047 0.712393 0.692601 0.081 Uiso 1 1 calc R U . . .
C73A C 0.8440(2) 0.4736(6) 0.7209(3) 0.0536(18) Uani 0.503(6) 1 d . U P E 1
H73A H 0.867868 0.466229 0.757911 0.064 Uiso 0.503(6) 1 calc R U P E 1
H73B H 0.839162 0.539080 0.711823 0.064 Uiso 0.503(6) 1 calc R U P E 1
C74A C 0.8597(2) 0.4213(6) 0.6740(3) 0.072(2) Uani 0.503(6) 1 d . U P E 1
H74A H 0.856498 0.463523 0.641685 0.086 Uiso 0.503(6) 1 calc R U P E 1
H74B H 0.895175 0.407849 0.687982 0.086 Uiso 0.503(6) 1 calc R U P E 1
C75A C 0.8403(3) 0.3527(8) 0.6558(4) 0.074(2) Uani 0.503(6) 1 d . U P E 1
H75A H 0.863624 0.300962 0.663148 0.089 Uiso 0.503(6) 1 calc R U P E 1
H75B H 0.825601 0.357238 0.614626 0.089 Uiso 0.503(6) 1 calc R U P E 1
C76A C 0.7942(3) 0.3416(5) 0.6947(4) 0.0463(15) Uani 0.503(6) 1 d . U P E 1
H76A H 0.761217 0.331182 0.669532 0.056 Uiso 0.503(6) 1 calc R U P E 1
H76B H 0.802019 0.292503 0.723306 0.056 Uiso 0.503(6) 1 calc R U P E 1
C73B C 0.8511(2) 0.4232(6) 0.7458(3) 0.0519(17) Uani 0.497(6) 1 d . U P E 2
H73C H 0.856770 0.409469 0.786677 0.062 Uiso 0.497(6) 1 calc R U P E 2
H73D H 0.867275 0.481777 0.741488 0.062 Uiso 0.497(6) 1 calc R U P E 2
C74B C 0.8721(2) 0.3468(6) 0.7156(3) 0.0612(19) Uani 0.497(6) 1 d . U P E 2
H74C H 0.897713 0.371107 0.697748 0.073 Uiso 0.497(6) 1 calc R U P E 2
H74D H 0.887011 0.298699 0.742815 0.073 Uiso 0.497(6) 1 calc R U P E 2
C75B C 0.8442(3) 0.3219(7) 0.6864(4) 0.068(2) Uani 0.497(6) 1 d . U P E 2
H75C H 0.838299 0.260106 0.699411 0.082 Uiso 0.497(6) 1 calc R U P E 2
H75D H 0.856698 0.313617 0.651962 0.082 Uiso 0.497(6) 1 calc R U P E 2
C76B C 0.7894(3) 0.3694(7) 0.6647(4) 0.062(2) Uani 0.497(6) 1 d . U P E 2
H76C H 0.785660 0.405773 0.629698 0.074 Uiso 0.497(6) 1 calc R U P E 2
H76D H 0.761921 0.325759 0.661067 0.074 Uiso 0.497(6) 1 calc R U P E 2
C79A C 0.7076(4) 0.6765(7) 0.6212(5) 0.083(3) Uani 0.595(5) 1 d . U P F 1
H79A H 0.721420 0.698471 0.589907 0.100 Uiso 0.595(5) 1 calc R U P F 1
H79B H 0.671459 0.671672 0.607443 0.100 Uiso 0.595(5) 1 calc R U P F 1
C80A C 0.7304(3) 0.5818(5) 0.6434(3) 0.0706(17) Uani 0.595(5) 1 d . U P F 1
H80A H 0.708984 0.530805 0.625909 0.085 Uiso 0.595(5) 1 calc R U P F 1
H80B H 0.763517 0.573712 0.636535 0.085 Uiso 0.595(5) 1 calc R U P F 1
C77A C 0.7186(3) 0.6805(4) 0.7169(3) 0.0718(18) Uani 0.595(5) 1 d . U P F 1
H77A H 0.685134 0.679342 0.723602 0.086 Uiso 0.595(5) 1 calc R U P F 1
H77B H 0.742279 0.700081 0.752027 0.086 Uiso 0.595(5) 1 calc R U P F 1
C78A C 0.7207(3) 0.7388(5) 0.6702(3) 0.086(2) Uani 0.595(5) 1 d . U P F 1
H78A H 0.754060 0.764318 0.674413 0.104 Uiso 0.595(5) 1 calc R U P F 1
H78B H 0.696775 0.789374 0.666526 0.104 Uiso 0.595(5) 1 calc R U P F 1
C78B C 0.6964(6) 0.7052(11) 0.6249(8) 0.080(3) Uani 0.405(5) 1 d . U P F 2
H78C H 0.685724 0.768053 0.630290 0.096 Uiso 0.405(5) 1 calc R U P F 2
H78D H 0.677739 0.681961 0.587726 0.096 Uiso 0.405(5) 1 calc R U P F 2
C79B C 0.7534(4) 0.6998(9) 0.6309(5) 0.092(3) Uani 0.405(5) 1 d . U P F 2
H79C H 0.760783 0.704022 0.593206 0.111 Uiso 0.405(5) 1 calc R U P F 2
H79D H 0.770235 0.750477 0.654655 0.111 Uiso 0.405(5) 1 calc R U P F 2
C80B C 0.7697(4) 0.6150(8) 0.6566(5) 0.081(3) Uani 0.405(5) 1 d . U P F 2
H80C H 0.804024 0.619936 0.679383 0.097 Uiso 0.405(5) 1 calc R U P F 2
H80D H 0.768299 0.567594 0.627335 0.097 Uiso 0.405(5) 1 calc R U P F 2
C77B C 0.6913(4) 0.6436(8) 0.6726(5) 0.082(3) Uani 0.405(5) 1 d . U P F 2
H77C H 0.683341 0.681819 0.702664 0.098 Uiso 0.405(5) 1 calc R U P F 2
H77D H 0.662910 0.602877 0.658275 0.098 Uiso 0.405(5) 1 calc R U P F 2
C81A C 0.6999(2) 0.6189(5) 0.8278(3) 0.0449(19) Uani 0.474(9) 1 d . U P G 1
H81A H 0.696960 0.672076 0.802260 0.054 Uiso 0.474(9) 1 calc R U P G 1
H81B H 0.732168 0.621365 0.855639 0.054 Uiso 0.474(9) 1 calc R U P G 1
C82A C 0.6592(3) 0.6169(7) 0.8567(4) 0.056(2) Uani 0.474(9) 1 d . U P G 1
H82A H 0.668913 0.582449 0.892643 0.068 Uiso 0.474(9) 1 calc R U P G 1
H82B H 0.649872 0.679356 0.865081 0.068 Uiso 0.474(9) 1 calc R U P G 1
C84A C 0.6419(6) 0.5245(10) 0.7825(8) 0.047(3) Uani 0.474(9) 1 d . U P G 1
H84A H 0.628263 0.544990 0.743080 0.056 Uiso 0.474(9) 1 calc R U P G 1
H84B H 0.634093 0.459070 0.784609 0.056 Uiso 0.474(9) 1 calc R U P G 1
C81B C 0.70666(19) 0.5714(5) 0.8591(3) 0.0463(18) Uani 0.526(9) 1 d . U P G 2
H81C H 0.729327 0.528894 0.884165 0.056 Uiso 0.526(9) 1 calc R U P G 2
H81D H 0.722519 0.631990 0.861567 0.056 Uiso 0.526(9) 1 calc R U P G 2
C82B C 0.6605(3) 0.5773(7) 0.8759(4) 0.057(2) Uani 0.526(9) 1 d . U P G 2
H82C H 0.658380 0.635102 0.896081 0.068 Uiso 0.526(9) 1 calc R U P G 2
H82D H 0.656950 0.525866 0.900817 0.068 Uiso 0.526(9) 1 calc R U P G 2
C84B C 0.6452(5) 0.5002(7) 0.7862(6) 0.0337(19) Uani 0.526(9) 1 d . U P G 2
H84C H 0.644721 0.438537 0.802357 0.040 Uiso 0.526(9) 1 calc R U P G 2
H84D H 0.629224 0.498580 0.745198 0.040 Uiso 0.526(9) 1 calc R U P G 2
C83 C 0.61982(11) 0.5732(3) 0.81862(14) 0.0577(8) Uani 1 1 d . U . . .
H83A H 0.602135 0.531984 0.839037 0.069 Uiso 1 1 calc R U . G 1
H83B H 0.596311 0.618452 0.797283 0.069 Uiso 1 1 calc R U . G 1
C88A C 0.7640(3) 0.2889(5) 0.8030(3) 0.0623(17) Uani 0.505(4) 1 d . U P H 1
H88A H 0.796571 0.273519 0.796486 0.075 Uiso 0.505(4) 1 calc R U P H 1
H88B H 0.737644 0.269469 0.770163 0.075 Uiso 0.505(4) 1 calc R U P H 1
C86A C 0.7974(4) 0.3266(6) 0.9050(3) 0.089(2) Uani 0.505(4) 1 d D U P H 1
H86A H 0.796773 0.324256 0.945410 0.107 Uiso 0.505(4) 1 calc R U P H 1
H86B H 0.831490 0.322714 0.900464 0.107 Uiso 0.505(4) 1 calc R U P H 1
C85A C 0.7684(3) 0.4042(5) 0.8730(3) 0.0602(17) Uani 0.505(4) 1 d . U P H 1
H85A H 0.736838 0.412034 0.883986 0.072 Uiso 0.505(4) 1 calc R U P H 1
H85B H 0.787206 0.461761 0.880507 0.072 Uiso 0.505(4) 1 calc R U P H 1
C87A C 0.7566(4) 0.2491(6) 0.8620(4) 0.076(2) Uani 0.505(4) 1 d D U P H 1
H87A H 0.767530 0.185081 0.868511 0.092 Uiso 0.505(4) 1 calc R U P H 1
H87B H 0.722390 0.255483 0.865807 0.092 Uiso 0.505(4) 1 calc R U P H 1
C88B C 0.7242(2) 0.3193(4) 0.8364(3) 0.0515(15) Uani 0.495(4) 1 d . U P H 2
H88C H 0.721628 0.339178 0.874463 0.062 Uiso 0.495(4) 1 calc R U P H 2
H88D H 0.691244 0.324983 0.810252 0.062 Uiso 0.495(4) 1 calc R U P H 2
C85B C 0.8098(2) 0.3454(4) 0.8494(3) 0.0478(14) Uani 0.495(4) 1 d . U P H 2
H85C H 0.831715 0.333338 0.823890 0.057 Uiso 0.495(4) 1 calc R U P H 2
H85D H 0.825773 0.390369 0.878329 0.057 Uiso 0.495(4) 1 calc R U P H 2
C86B C 0.7987(4) 0.2601(7) 0.8765(5) 0.095(3) Uani 0.495(4) 1 d D U P H 2
H86C H 0.798669 0.271549 0.916521 0.113 Uiso 0.495(4) 1 calc R U P H 2
H86D H 0.823995 0.213537 0.875362 0.113 Uiso 0.495(4) 1 calc R U P H 2
C87B C 0.7405(4) 0.2216(8) 0.8389(6) 0.095(3) Uani 0.495(4) 1 d D U P H 2
H87C H 0.740090 0.194679 0.801536 0.114 Uiso 0.495(4) 1 calc R U P H 2
H87D H 0.723798 0.181625 0.861138 0.114 Uiso 0.495(4) 1 calc R U P H 2
C90A C 0.9110(10) 0.1968(15) 0.8663(7) 0.097(6) Uani 0.40(2) 1 d . U P I 1
H90A H 0.898718 0.253375 0.846537 0.145 Uiso 0.40(2) 1 calc R U P I 1
H90B H 0.939144 0.210333 0.897865 0.145 Uiso 0.40(2) 1 calc R U P I 1
H90C H 0.884873 0.168464 0.880806 0.145 Uiso 0.40(2) 1 calc R U P I 1
C90B C 0.9352(4) 0.2246(6) 0.8519(5) 0.073(3) Uani 0.60(2) 1 d . U P I 2
H90D H 0.969270 0.229369 0.874205 0.109 Uiso 0.60(2) 1 calc R U P I 2
H90E H 0.912805 0.233749 0.876685 0.109 Uiso 0.60(2) 1 calc R U P I 2
H90F H 0.929037 0.271135 0.822202 0.109 Uiso 0.60(2) 1 calc R U P I 2
C91 C 0.92686(17) 0.1320(3) 0.8253(2) 0.0984(16) Uani 1 1 d . U . . .
H91A H 0.951867 0.159617 0.807918 0.118 Uiso 1 1 calc R U . I 1
H91B H 0.939366 0.073744 0.843649 0.118 Uiso 1 1 calc R U . I 1
C92 C 0.8811(3) 0.0443(4) 0.7538(2) 0.132(2) Uani 1 1 d . U . . .
H92A H 0.911563 0.009465 0.769400 0.158 Uiso 1 1 calc R U . J 1
H92B H 0.853178 0.006068 0.758133 0.158 Uiso 1 1 calc R U . J 1
C93A C 0.8772(11) 0.0561(10) 0.6995(6) 0.087(5) Uani 0.46(3) 1 d . U P K 1
H93A H 0.851930 0.101857 0.684841 0.130 Uiso 0.46(3) 1 calc R U P K 1
H93B H 0.868065 -0.001590 0.679543 0.130 Uiso 0.46(3) 1 calc R U P K 1
H93C H 0.908814 0.076817 0.693534 0.130 Uiso 0.46(3) 1 calc R U P K 1
C93B C 0.8456(12) 0.0397(9) 0.7027(7) 0.120(7) Uani 0.54(3) 1 d . U P K 2
H93D H 0.812873 0.047366 0.709903 0.180 Uiso 0.54(3) 1 calc R U P K 2
H93E H 0.847441 -0.019634 0.685008 0.180 Uiso 0.54(3) 1 calc R U P K 2
H93F H 0.851369 0.088059 0.677435 0.180 Uiso 0.54(3) 1 calc R U P K 2
C94 C 0.4048(4) 0.4639(5) 0.8963(3) 0.195(4) Uani 1 1 d D U . . .
H94A H 0.374351 0.496844 0.879538 0.292 Uiso 1 1 calc R U . . .
H94B H 0.432544 0.506302 0.903453 0.292 Uiso 1 1 calc R U . . .
H94C H 0.402237 0.435939 0.932007 0.292 Uiso 1 1 calc R U . . .
C95 C 0.4125(2) 0.3930(4) 0.8572(2) 0.1087(17) Uani 1 1 d D U . . .
H95A H 0.448329 0.386090 0.861503 0.130 Uiso 1 1 calc R U . . .
H95B H 0.400179 0.334790 0.868961 0.130 Uiso 1 1 calc R U . . .
C96 C 0.4004(2) 0.3413(4) 0.7658(2) 0.1162(19) Uani 1 1 d D U . . .
H96A H 0.386127 0.282352 0.773283 0.139 Uiso 1 1 calc R U . . .
H96B H 0.436224 0.332883 0.770928 0.139 Uiso 1 1 calc R U . . .
C97 C 0.3784(3) 0.3695(6) 0.7073(2) 0.158(3) Uani 1 1 d D U . . .
H97A H 0.342569 0.371369 0.701000 0.237 Uiso 1 1 calc R U . . .
H97B H 0.387466 0.325951 0.681090 0.237 Uiso 1 1 calc R U . . .
H97C H 0.390571 0.430124 0.700773 0.237 Uiso 1 1 calc R U . . .

loop_
_atom_site_aniso_label
_atom_site_aniso_U_11
_atom_site_aniso_U_22
_atom_site_aniso_U_33
_atom_site_aniso_U_23
_atom_site_aniso_U_13
_atom_site_aniso_U_12
Ni1 0.02412(14) 0.02114(14) 0.02222(14) -0.00820(10) 0.00924(10) -0.00747(10)
Mg1 0.0194(4) 0.0342(4) 0.0422(5) -0.0160(4) 0.0037(3) -0.0046(3)
O8 0.127(3) 0.140(3) 0.0686(19) -0.0068(19) -0.0026(18) 0.070(2)
O1 0.0299(9) 0.0439(10) 0.0394(10) -0.0175(8) 0.0030(7) -0.0098(8)
N1 0.0892(18) 0.0576(15) 0.0319(11) -0.0232(11) 0.0352(12) -0.0467(14)
C1 0.0285(11) 0.0316(12) 0.0306(11) -0.0094(9) 0.0157(9) -0.0074(9)
Ni2 0.0487(2) 0.04177(19) 0.02067(15) -0.01371(13) 0.01625(13) -0.02625(15)
O2 0.0267(9) 0.0499(12) 0.0666(13) -0.0273(10) -0.0002(9) -0.0118(8)
N2 0.0509(13) 0.0608(14) 0.0196(9) -0.0062(9) 0.0102(9) -0.0359(11)
C2 0.111(2) 0.069(2) 0.0307(14) -0.0229(13) 0.0341(15) -0.0626(19)
O3 0.0271(8) 0.0476(11) 0.0464(10) -0.0083(8) 0.0121(8) -0.0018(7)
N3 0.0322(10) 0.0287(10) 0.0317(10) -0.0135(8) 0.0150(8) -0.0092(8)
O4 0.0428(11) 0.0394(11) 0.0698(14) 0.0005(10) -0.0037(10) -0.0053(9)
N4 0.0262(9) 0.0227(9) 0.0196(8) -0.0038(7) 0.0088(7) -0.0078(7)
O5 0.0229(8) 0.0529(11) 0.0592(12) -0.0309(10) 0.0077(8) -0.0034(8)
O6 0.0357(9) 0.0474(11) 0.0416(10) -0.0073(8) 0.0079(8) -0.0054(8)
C6A 0.105(5) 0.106(7) 0.054(5) -0.038(5) 0.017(4) -0.011(5)
C5A 0.136(7) 0.106(6) 0.070(5) -0.041(4) 0.004(5) 0.019(5)
C3A 0.068(4) 0.061(3) 0.028(3) -0.023(3) 0.016(3) -0.023(3)
C4A 0.057(4) 0.089(5) 0.032(4) -0.028(3) 0.016(3) -0.011(4)
C5B 0.129(5) 0.075(4) 0.059(3) -0.045(3) 0.057(4) -0.060(3)
C6B 0.127(5) 0.104(4) 0.024(2) -0.018(3) 0.024(3) -0.053(3)
C3B 0.086(3) 0.063(3) 0.038(2) -0.014(2) 0.024(2) -0.040(3)
C4B 0.151(5) 0.086(5) 0.059(4) -0.048(3) 0.066(4) -0.065(4)
O7 0.093(2) 0.0657(16) 0.0699(16) -0.0095(13) 0.0086(14) -0.0062(14)
C7 0.096(2) 0.078(2) 0.0260(13) -0.0165(14) 0.0181(14) -0.0664(19)
C8 0.0666(18) 0.071(2) 0.0240(12) -0.0025(12) 0.0077(12) -0.0476(16)
C9 0.0629(19) 0.096(3) 0.0397(16) 0.0000(16) -0.0009(14) -0.0532(18)
C10 0.096(3) 0.101(3) 0.070(2) -0.003(2) 0.017(2) -0.068(2)
C11 0.084(3) 0.134(4) 0.059(2) 0.012(2) -0.016(2) -0.053(3)
C12 0.052(2) 0.150(4) 0.064(2) -0.009(2) 0.0089(17) -0.054(2)
C13 0.101(2) 0.0633(19) 0.0441(16) -0.0351(14) 0.0496(17) -0.0375(17)
C14 0.133(3) 0.073(2) 0.079(2) -0.0304(19) 0.073(2) 0.002(2)
C17A 0.153(13) 0.044(6) 0.074(7) -0.017(5) 0.027(7) 0.024(7)
C15A 0.118(8) 0.059(4) 0.069(7) -0.024(4) 0.030(6) 0.019(5)
C16A 0.154(13) 0.084(6) 0.083(9) -0.036(6) 0.010(9) 0.050(7)
C17B 0.135(9) 0.044(4) 0.075(6) -0.013(4) 0.056(6) 0.006(5)
C15B 0.113(7) 0.049(3) 0.080(6) -0.022(4) 0.054(5) 0.009(4)
C16B 0.137(9) 0.066(4) 0.092(8) -0.032(5) 0.031(7) 0.037(5)
C18 0.134(4) 0.117(4) 0.104(3) -0.029(3) 0.086(3) 0.011(3)
C19 0.112(4) 0.147(4) 0.083(3) -0.024(3) 0.070(3) -0.008(3)
C20 0.101(3) 0.112(3) 0.049(2) -0.032(2) 0.048(2) -0.053(2)
C21 0.087(2) 0.077(2) 0.0348(14) -0.0279(14) 0.0367(15) -0.0497(17)
C22 0.094(3) 0.082(2) 0.0407(16) -0.0106(15) 0.0350(17) -0.058(2)
C23 0.152(4) 0.098(3) 0.049(2) -0.007(2) 0.049(2) -0.065(3)
C24 0.134(4) 0.086(3) 0.057(2) -0.011(2) 0.049(2) -0.035(3)
C25 0.0385(14) 0.0706(18) 0.0231(11) -0.0056(11) 0.0082(10) -0.0305(13)
C26 0.0549(17) 0.079(2) 0.0264(12) -0.0026(13) 0.0169(12) -0.0312(15)
C27 0.092(3) 0.074(2) 0.0401(16) 0.0141(16) 0.0242(17) -0.0193(19)
C28 0.103(3) 0.094(3) 0.071(3) 0.034(2) 0.033(2) -0.003(2)
C29 0.124(4) 0.097(3) 0.071(3) 0.024(2) 0.028(3) -0.043(3)
C30 0.069(2) 0.101(3) 0.0335(15) -0.0048(16) 0.0253(15) -0.0301(19)
C31 0.057(2) 0.116(3) 0.0443(17) -0.0177(19) 0.0246(15) -0.027(2)
C32 0.0427(17) 0.094(3) 0.063(2) -0.0154(18) 0.0163(15) -0.0090(17)
C33 0.0429(16) 0.077(2) 0.0410(15) -0.0030(14) 0.0072(12) -0.0171(14)
C34 0.085(3) 0.073(2) 0.055(2) 0.0068(18) 0.0039(18) -0.009(2)
C35B 0.077(4) 0.120(6) 0.066(6) 0.020(5) -0.018(3) -0.011(3)
C35A 0.092(8) 0.092(12) 0.044(8) -0.010(8) 0.009(6) 0.003(7)
C36 0.066(2) 0.068(2) 0.088(3) 0.024(2) 0.010(2) -0.0003(18)
C37 0.0225(10) 0.0256(11) 0.0332(11) -0.0072(9) 0.0097(9) -0.0020(8)
C38 0.0411(13) 0.0285(12) 0.0300(11) -0.0135(9) 0.0145(10) -0.0133(10)
C39 0.0531(16) 0.0428(15) 0.0474(15) -0.0296(12) 0.0228(13) -0.0199(12)
C40 0.071(2) 0.068(2) 0.083(2) -0.059(2) 0.0429(19) -0.0279(17)
C41 0.067(2) 0.0354(15) 0.067(2) -0.0283(14) 0.0214(16) -0.0166(14)
C42 0.077(2) 0.0612(19) 0.0367(15) -0.0277(14) 0.0228(14) -0.0265(16)
C43 0.0362(12) 0.0298(12) 0.0281(11) -0.0105(9) 0.0088(9) -0.0164(10)
C44 0.0283(11) 0.0260(11) 0.0209(10) -0.0018(8) 0.0075(8) -0.0111(8)
C45 0.0285(11) 0.0362(13) 0.0293(11) -0.0034(10) 0.0076(9) -0.0150(9)
C46 0.0433(14) 0.0444(15) 0.0355(13) 0.0007(11) 0.0129(11) -0.0231(12)
C47 0.0349(13) 0.0505(16) 0.0392(14) 0.0027(12) -0.0001(11) -0.0116(12)
C48 0.0301(13) 0.0570(17) 0.0587(17) -0.0183(14) 0.0192(12) -0.0167(12)
C49 0.0345(12) 0.0317(12) 0.0353(12) -0.0187(10) 0.0169(10) -0.0072(9)
C50 0.0470(15) 0.0314(13) 0.0555(16) -0.0121(11) 0.0257(12) 0.0023(11)
C51 0.070(2) 0.0363(15) 0.085(2) 0.0126(15) 0.0438(18) 0.0183(14)
C52 0.135(4) 0.049(2) 0.076(2) 0.0154(17) 0.062(2) 0.035(2)
C53 0.088(3) 0.0363(17) 0.103(3) 0.0074(18) 0.039(2) 0.0183(17)
C54 0.0452(15) 0.0461(16) 0.0653(19) -0.0173(14) 0.0224(14) 0.0088(12)
C55 0.0380(14) 0.0603(18) 0.0577(17) -0.0281(14) 0.0257(13) -0.0059(13)
C56 0.0419(14) 0.0606(17) 0.0392(14) -0.0216(13) 0.0233(12) -0.0146(13)
C57 0.0367(12) 0.0480(14) 0.0268(11) -0.0174(10) 0.0131(10) -0.0125(11)
C58 0.0419(14) 0.0721(19) 0.0263(12) 0.0002(12) 0.0123(11) -0.0125(13)
C59 0.0564(18) 0.068(2) 0.0338(14) 0.0059(13) 0.0186(13) 0.0072(15)
C60 0.086(3) 0.093(3) 0.0277(14) -0.0042(16) 0.0130(15) -0.019(2)
C61 0.0209(10) 0.0275(10) 0.0206(10) -0.0043(8) 0.0082(8) -0.0070(8)
C62 0.0282(11) 0.0281(11) 0.0258(11) -0.0021(9) 0.0103(9) -0.0046(9)
C63 0.0445(14) 0.0317(12) 0.0287(12) 0.0033(10) 0.0131(10) 0.0025(10)
C64 0.0526(17) 0.0566(18) 0.0396(15) 0.0071(13) 0.0081(13) 0.0138(14)
C65 0.0544(16) 0.0379(14) 0.0478(16) 0.0172(12) 0.0236(13) 0.0033(12)
C66 0.0420(13) 0.0294(12) 0.0371(13) -0.0045(10) 0.0179(11) 0.0012(10)
C67 0.0416(13) 0.0407(14) 0.0327(12) -0.0114(10) 0.0192(11) -0.0005(11)
C68 0.0351(12) 0.0431(13) 0.0204(10) -0.0040(9) 0.0121(9) -0.0043(10)
C69 0.0280(11) 0.0317(11) 0.0222(10) -0.0022(9) 0.0103(8) -0.0044(9)
C70 0.0525(15) 0.0377(13) 0.0244(11) 0.0038(10) 0.0151(11) 0.0068(11)
C71 0.0610(18) 0.0404(15) 0.0350(14) 0.0088(11) 0.0141(13) -0.0023(13)
C72 0.0473(16) 0.076(2) 0.0419(15) 0.0261(15) 0.0192(13) 0.0199(15)
C73A 0.036(3) 0.081(4) 0.051(4) -0.020(3) 0.024(3) -0.020(3)
C74A 0.042(3) 0.112(5) 0.073(4) -0.031(4) 0.038(3) -0.015(3)
C75A 0.039(3) 0.111(5) 0.075(5) -0.020(4) 0.017(4) 0.018(3)
C76A 0.045(3) 0.043(3) 0.056(4) -0.013(3) 0.024(3) 0.006(2)
C73B 0.024(2) 0.071(4) 0.061(4) -0.014(3) 0.010(2) 0.005(2)
C74B 0.036(3) 0.082(4) 0.067(4) -0.017(3) 0.014(3) 0.016(3)
C75B 0.049(3) 0.089(5) 0.070(4) -0.025(4) 0.020(3) 0.026(3)
C76B 0.044(3) 0.093(5) 0.050(4) -0.026(4) 0.013(3) 0.018(3)
C79A 0.084(5) 0.082(5) 0.072(4) 0.023(4) -0.004(4) -0.013(4)
C80A 0.078(4) 0.070(3) 0.058(3) 0.011(3) 0.006(3) -0.008(3)
C77A 0.081(4) 0.042(3) 0.078(4) 0.002(2) -0.007(3) 0.009(3)
C78A 0.085(4) 0.065(4) 0.092(4) 0.015(3) -0.011(3) -0.004(3)
C78B 0.086(6) 0.076(7) 0.069(6) 0.020(6) -0.001(4) 0.006(5)
C79B 0.079(5) 0.102(6) 0.087(6) 0.047(5) 0.004(4) -0.004(4)
C80B 0.063(5) 0.090(5) 0.089(5) 0.037(5) 0.017(4) -0.003(4)
C77B 0.076(4) 0.085(5) 0.083(5) 0.035(4) 0.019(4) 0.025(4)
C81A 0.042(3) 0.045(3) 0.051(4) -0.020(3) 0.017(3) -0.003(2)
C82A 0.055(4) 0.065(5) 0.056(4) -0.016(4) 0.027(3) -0.005(3)
C84A 0.021(3) 0.069(7) 0.047(5) -0.014(5) 0.003(3) 0.002(4)
C81B 0.036(3) 0.067(4) 0.035(3) -0.028(3) 0.007(2) -0.001(2)
C82B 0.044(3) 0.076(5) 0.052(4) -0.034(3) 0.014(3) -0.002(3)
C84B 0.027(3) 0.044(4) 0.032(3) -0.005(3) 0.008(3) -0.005(3)
C83 0.0384(15) 0.079(2) 0.0601(19) -0.0055(16) 0.0200(13) 0.0066(14)
C88A 0.080(4) 0.048(3) 0.058(3) 0.006(2) 0.013(3) 0.006(3)
C86A 0.150(6) 0.072(4) 0.049(3) 0.024(3) 0.029(4) 0.027(4)
C85A 0.077(4) 0.063(4) 0.039(3) 0.001(2) 0.010(3) -0.001(3)
C87A 0.099(6) 0.054(4) 0.069(4) 0.023(3) 0.005(4) 0.004(4)
C88B 0.039(3) 0.062(3) 0.052(3) 0.020(3) 0.010(2) -0.016(2)
C85B 0.036(3) 0.057(3) 0.046(3) 0.015(3) 0.002(2) 0.002(2)
C86B 0.084(5) 0.090(5) 0.107(6) 0.054(4) 0.018(4) 0.005(4)
C87B 0.089(5) 0.076(5) 0.124(7) 0.042(4) 0.032(5) 0.009(4)
C90A 0.104(12) 0.085(9) 0.078(7) -0.018(7) -0.024(6) 0.025(8)
C90B 0.057(5) 0.063(4) 0.089(5) -0.021(4) -0.001(4) 0.004(3)
C91 0.079(3) 0.076(3) 0.131(4) -0.033(3) 0.006(3) 0.010(2)
C92 0.212(6) 0.074(3) 0.095(3) -0.023(3) 0.008(4) -0.019(4)
C93A 0.136(13) 0.048(6) 0.077(5) -0.009(4) 0.030(6) 0.003(7)
C93B 0.190(14) 0.056(6) 0.091(6) -0.026(5) -0.009(8) -0.014(8)
C94 0.376(13) 0.127(5) 0.077(4) 0.005(4) 0.044(5) 0.077(7)
C95 0.126(4) 0.115(4) 0.077(3) 0.013(3) 0.009(3) 0.026(3)
C96 0.103(4) 0.149(5) 0.109(4) -0.035(3) 0.049(3) -0.054(3)
C97 0.137(5) 0.250(9) 0.085(4) -0.054(4) 0.023(3) -0.034(6)

loop_
_atom_type_symbol
_atom_type_description
_atom_type_scat_dispersion_real
_atom_type_scat_dispersion_imag
_atom_type_scat_source
C C 0.0033 0.0016 'International Tables Vol C Tables 4.2.6.8 and 6.1.1.4'
H H 0.0000 0.0000 'International Tables Vol C Tables 4.2.6.8 and 6.1.1.4'
Mg Mg 0.0486 0.0363 'International Tables Vol C Tables 4.2.6.8 and 6.1.1.4'
N N 0.0061 0.0033 'International Tables Vol C Tables 4.2.6.8 and 6.1.1.4'
Ni Ni 0.3393 1.1124 'International Tables Vol C Tables 4.2.6.8 and 6.1.1.4'
O O 0.0106 0.0060 'International Tables Vol C Tables 4.2.6.8 and 6.1.1.4'

loop_
_geom_angle_atom_site_label_1
_geom_angle_atom_site_label_2
_geom_angle_atom_site_label_3
_geom_angle
_geom_angle_site_symmetry_1
_geom_angle_site_symmetry_3
_geom_angle_publ_flag
C37 Ni1 N4 130.22(9) . . ?
C37 Ni1 N3 132.95(9) . . ?
N4 Ni1 N3 96.78(8) . . ?
O2 Mg1 O1 179.25(11) . . ?
O2 Mg1 O3 90.00(8) . . ?
O1 Mg1 O3 89.78(8) . . ?
O2 Mg1 O6 90.10(9) . . ?
O1 Mg1 O6 90.62(8) . . ?
O3 Mg1 O6 88.88(8) . . ?
O2 Mg1 O5 89.51(8) . . ?
O1 Mg1 O5 90.74(8) . . ?
O3 Mg1 O5 177.64(10) . . ?
O6 Mg1 O5 88.82(9) . . ?
O2 Mg1 O4 89.38(9) . . ?
O1 Mg1 O4 89.91(9) . . ?
O3 Mg1 O4 91.44(9) . . ?
O6 Mg1 O4 179.39(9) . . ?
O5 Mg1 O4 90.86(10) . . ?
C95 O8 C96 117.9(4) . . ?
C1 O1 Mg1 161.82(18) . . ?
C2 N1 C13 126.8(2) . . ?
C2 N1 Ni2 124.1(2) . . ?
C13 N1 Ni2 109.11(17) . . ?
O1 C1 Ni2 173.6(2) . . ?
C1 Ni2 N2 126.01(10) . . ?
C1 Ni2 N1 137.65(11) . . ?
N2 Ni2 N1 96.30(10) . . ?
C37 O2 Mg1 177.9(2) . . ?
C8 N2 C25 124.3(2) . . ?
C8 N2 Ni2 126.3(2) . . ?
C25 N2 Ni2 109.36(15) . . ?
N1 C2 C7 121.6(3) . . ?
N1 C2 C3B 131.0(4) . . ?
C7 C2 C3B 106.8(3) . . ?
N1 C2 C3A 115.1(4) . . ?
C7 C2 C3A 122.3(4) . . ?
C76A O3 C73A 114.2(4) . . ?
C73B O3 C76B 106.3(4) . . ?
C76A O3 Mg1 123.5(3) . . ?
C73A O3 Mg1 122.2(3) . . ?
C73B O3 Mg1 125.5(3) . . ?
C76B O3 Mg1 127.4(3) . . ?
C38 N3 C49 125.40(19) . . ?
C38 N3 Ni1 124.72(16) . . ?
C49 N3 Ni1 109.85(14) . . ?
C80A O4 C77A 116.0(4) . . ?
C77B O4 C80B 100.3(6) . . ?
C80A O4 Mg1 126.1(3) . . ?
C77B O4 Mg1 135.6(5) . . ?
C77A O4 Mg1 117.7(3) . . ?
C80B O4 Mg1 123.1(4) . . ?
C44 N4 C61 125.15(18) . . ?
C44 N4 Ni1 124.89(15) . . ?
C61 N4 Ni1 109.90(13) . . ?
C81A O5 C84A 101.7(6) . . ?
C84B O5 C81B 105.7(6) . . ?
C81A O5 Mg1 124.6(3) . . ?
C84A O5 Mg1 129.1(7) . . ?
C84B O5 Mg1 121.8(5) . . ?
C81B O5 Mg1 124.4(2) . . ?
C88A O6 C85A 118.6(4) . . ?
C88B O6 C85B 103.4(4) . . ?
C88A O6 Mg1 123.9(3) . . ?
C85A O6 Mg1 117.5(3) . . ?
C88B O6 Mg1 129.0(3) . . ?
C85B O6 Mg1 127.7(3) . . ?
C5A C3A C4A 112.3(9) . . ?
C5A C3A C6A 105.7(9) . . ?
C4A C3A C6A 95.7(8) . . ?
C5A C3A C2 122.9(7) . . ?
C4A C3A C2 110.0(6) . . ?
C6A C3A C2 106.3(6) . . ?
C6B C3B C5B 113.9(6) . . ?
C6B C3B C2 113.9(5) . . ?
C5B C3B C2 102.3(4) . . ?
C6B C3B C4B 116.6(6) . . ?
C5B C3B C4B 100.8(6) . . ?
C2 C3B C4B 107.7(5) . . ?
C91 O7 C92 111.7(4) . . ?
C2 C7 C8 131.9(3) . . ?
N2 C8 C7 119.7(3) . . ?
N2 C8 C9 126.6(3) . . ?
C7 C8 C9 113.7(3) . . ?
C12 C9 C11 108.0(4) . . ?
C12 C9 C10 105.7(3) . . ?
C11 C9 C10 108.8(3) . . ?
C12 C9 C8 118.1(3) . . ?
C11 C9 C8 108.2(3) . . ?
C10 C9 C8 107.7(4) . . ?
C14 C13 C21 120.0(4) . . ?
C14 C13 N1 120.7(3) . . ?
C21 C13 N1 119.1(4) . . ?
C13 C14 C18 118.3(5) . . ?
C13 C14 C15A 109.1(9) . . ?
C18 C14 C15A 132.1(9) . . ?
C13 C14 C15B 127.3(6) . . ?
C18 C14 C15B 113.8(7) . . ?
C14 C15A C17A 103.6(12) . . ?
C14 C15A C16A 109.2(13) . . ?
C17A C15A C16A 110.2(12) . . ?
C17B C15B C16B 108.1(8) . . ?
C17B C15B C14 115.0(8) . . ?
C16B C15B C14 115.1(8) . . ?
C19 C18 C14 121.9(6) . . ?
C20 C19 C18 119.7(5) . . ?
C19 C20 C21 121.8(5) . . ?
C13 C21 C20 118.3(4) . . ?
C13 C21 C22 121.3(3) . . ?
C20 C21 C22 120.4(4) . . ?
C21 C22 C24 112.2(3) . . ?
C21 C22 C23 114.5(4) . . ?
C24 C22 C23 108.7(3) . . ?
C33 C25 C26 120.9(3) . . ?
C33 C25 N2 120.0(3) . . ?
C26 C25 N2 118.8(3) . . ?
C30 C26 C25 118.1(4) . . ?
C30 C26 C27 119.5(3) . . ?
C25 C26 C27 122.4(3) . . ?
C26 C27 C28 110.9(3) . . ?
C26 C27 C29 113.3(4) . . ?
C28 C27 C29 109.1(3) . . ?
C31 C30 C26 121.3(3) . . ?
C30 C31 C32 120.4(3) . . ?
C31 C32 C33 120.7(4) . . ?
C25 C33 C32 118.4(3) . . ?
C25 C33 C34 122.4(3) . . ?
C32 C33 C34 119.1(4) . . ?
C35A C34 C36 118.1(11) . . ?
C35A C34 C33 122.7(12) . . ?
C36 C34 C33 111.0(3) . . ?
C36 C34 C35B 109.2(5) . . ?
C33 C34 C35B 109.3(5) . . ?
O2 C37 Ni1 178.9(2) . . ?
N3 C38 C43 121.1(2) . . ?
N3 C38 C39 126.2(2) . . ?
C43 C38 C39 112.7(2) . . ?
C42 C39 C40 106.3(3) . . ?
C42 C39 C41 110.0(2) . . ?
C40 C39 C41 106.2(3) . . ?
C42 C39 C38 108.8(2) . . ?
C40 C39 C38 117.7(2) . . ?
C41 C39 C38 107.7(2) . . ?
C38 C43 C44 131.8(2) . . ?
N4 C44 C43 120.7(2) . . ?
N4 C44 C45 126.29(19) . . ?
C43 C44 C45 112.96(19) . . ?
C48 C45 C46 107.0(2) . . ?
C48 C45 C47 105.8(2) . . ?
C46 C45 C47 109.4(2) . . ?
C48 C45 C44 117.81(19) . . ?
C46 C45 C44 107.3(2) . . ?
C47 C45 C44 109.35(19) . . ?
C50 C49 C57 120.5(2) . . ?
C50 C49 N3 119.8(2) . . ?
C57 C49 N3 119.5(2) . . ?
C49 C50 C54 118.5(3) . . ?
C49 C50 C51 121.2(2) . . ?
C54 C50 C51 120.3(3) . . ?
C50 C51 C52 110.2(3) . . ?
C50 C51 C53 113.2(3) . . ?
C52 C51 C53 109.9(3) . . ?
C55 C54 C50 121.2(3) . . ?
C56 C55 C54 119.7(3) . . ?
C55 C56 C57 121.6(3) . . ?
C56 C57 C49 118.5(3) . . ?
C56 C57 C58 120.5(3) . . ?
C49 C57 C58 121.0(2) . . ?
C57 C58 C59 110.6(2) . . ?
C57 C58 C60 112.8(3) . . ?
C59 C58 C60 110.7(3) . . ?
C69 C61 C62 120.2(2) . . ?
C69 C61 N4 119.5(2) . . ?
C62 C61 N4 120.13(19) . . ?
C66 C62 C61 118.7(2) . . ?
C66 C62 C63 120.2(2) . . ?
C61 C62 C63 121.1(2) . . ?
C62 C63 C65 109.9(2) . . ?
C62 C63 C64 113.3(2) . . ?
C65 C63 C64 110.6(2) . . ?
C67 C66 C62 121.5(2) . . ?
C68 C67 C66 119.5(2) . . ?
C67 C68 C69 121.3(2) . . ?
C68 C69 C61 118.7(2) . . ?
C68 C69 C70 119.5(2) . . ?
C61 C69 C70 121.8(2) . . ?
C69 C70 C71 112.2(2) . . ?
C69 C70 C72 110.1(2) . . ?
C71 C70 C72 110.2(2) . . ?
O3 C73A C74A 99.7(5) . . ?
C75A C74A C73A 121.4(7) . . ?
C74A C75A C76A 101.9(7) . . ?
O3 C76A C75A 98.6(5) . . ?
O3 C73B C74B 107.1(5) . . ?
C75B C74B C73B 106.6(7) . . ?
C74B C75B C76B 125.8(8) . . ?
O3 C76B C75B 90.9(5) . . ?
C78A C79A C80A 105.7(8) . . ?
O4 C80A C79A 100.8(7) . . ?
C78A C77A O4 102.8(6) . . ?
C77A C78A C79A 102.6(7) . . ?
C77B C78B C79B 100.5(10) . . ?
C80B C79B C78B 107.3(10) . . ?
C79B C80B O4 106.5(9) . . ?
O4 C77B C78B 116.9(10) . . ?
O5 C81A C82A 103.8(5) . . ?
C83 C82A C81A 105.6(6) . . ?
C83 C84A O5 111.8(11) . . ?
C82B C81B O5 107.0(4) . . ?
C81B C82B C83 104.6(5) . . ?
O5 C84B C83 100.8(7) . . ?
C84A C83 C82A 104.6(8) . . ?
C82B C83 C84B 98.6(6) . . ?
O6 C88A C87A 96.2(6) . . ?
C85A C86A C87A 89.5(6) . . ?
O6 C85A C86A 104.8(6) . . ?
C88A C87A C86A 95.1(6) . . ?
C87B C88B O6 110.6(6) . . ?
C86B C85B O6 104.7(5) . . ?
C85B C86B C87B 108.0(7) . . ?
C88B C87B C86B 87.1(7) . . ?
O7 C91 C90B 114.5(5) . . ?
O7 C91 C90A 98.8(9) . . ?
C93A C92 O7 117.4(8) . . ?
O7 C92 C93B 117.7(8) . . ?
O8 C95 C94 116.8(5) . . ?
O8 C96 C97 111.0(6) . . ?

loop_
_geom_bond_atom_site_label_1
_geom_bond_atom_site_label_2
_geom_bond_distance
_geom_bond_site_symmetry_2
_geom_bond_publ_flag
Ni1 C37 1.659(2) . ?
Ni1 N4 1.9268(18) . ?
Ni1 N3 1.9272(18) . ?
Mg1 O2 2.0032(19) . ?
Mg1 O1 2.0150(18) . ?
Mg1 O3 2.0633(19) . ?
Mg1 O6 2.081(2) . ?
Mg1 O5 2.0832(19) . ?
Mg1 O4 2.084(2) . ?
O8 C95 1.301(5) . ?
O8 C96 1.380(6) . ?
O1 C1 1.198(3) . ?
N1 C2 1.343(4) . ?
N1 C13 1.436(4) . ?
N1 Ni2 1.932(2) . ?
C1 Ni2 1.657(2) . ?
Ni2 N2 1.925(2) . ?
O2 C37 1.198(3) . ?
N2 C8 1.329(3) . ?
N2 C25 1.436(3) . ?
C2 C7 1.400(5) . ?
C2 C3B 1.577(6) . ?
C2 C3A 1.660(8) . ?
O3 C76A 1.408(6) . ?
O3 C73A 1.432(6) . ?
O3 C73B 1.462(6) . ?
O3 C76B 1.563(7) . ?
N3 C38 1.332(3) . ?
N3 C49 1.427(3) . ?
O4 C80A 1.310(7) . ?
O4 C77B 1.412(9) . ?
O4 C77A 1.504(6) . ?
O4 C80B 1.657(10) . ?
N4 C44 1.336(3) . ?
N4 C61 1.429(3) . ?
O5 C81A 1.420(6) . ?
O5 C84A 1.440(16) . ?
O5 C84B 1.443(13) . ?
O5 C81B 1.561(5) . ?
O6 C88A 1.385(7) . ?
O6 C85A 1.391(6) . ?
O6 C88B 1.515(6) . ?
O6 C85B 1.514(6) . ?
C6A C3A 1.559(10) . ?
C5A C3A 1.475(11) . ?
C3A C4A 1.529(10) . ?
C5B C3B 1.568(8) . ?
C6B C3B 1.525(9) . ?
C3B C4B 1.652(9) . ?
O7 C91 1.385(5) . ?
O7 C92 1.386(6) . ?
C7 C8 1.409(5) . ?
C8 C9 1.570(4) . ?
C9 C12 1.502(6) . ?
C9 C11 1.533(5) . ?
C9 C10 1.541(6) . ?
C13 C14 1.406(6) . ?
C13 C21 1.406(5) . ?
C14 C18 1.408(7) . ?
C14 C15A 1.492(18) . ?
C14 C15B 1.571(12) . ?
C17A C15A 1.530(17) . ?
C15A C16A 1.534(18) . ?
C17B C15B 1.534(12) . ?
C15B C16B 1.567(12) . ?
C18 C19 1.364(8) . ?
C19 C20 1.355(7) . ?
C20 C21 1.416(5) . ?
C21 C22 1.497(6) . ?
C22 C24 1.516(5) . ?
C22 C23 1.546(4) . ?
C25 C33 1.392(5) . ?
C25 C26 1.405(4) . ?
C26 C30 1.394(4) . ?
C26 C27 1.495(5) . ?
C27 C28 1.514(6) . ?
C27 C29 1.540(5) . ?
C30 C31 1.358(6) . ?
C31 C32 1.376(6) . ?
C32 C33 1.399(5) . ?
C33 C34 1.522(5) . ?
C34 C35A 1.470(14) . ?
C34 C36 1.517(5) . ?
C34 C35B 1.580(9) . ?
C38 C43 1.405(3) . ?
C38 C39 1.576(3) . ?
C39 C42 1.539(5) . ?
C39 C40 1.544(4) . ?
C39 C41 1.546(4) . ?
C43 C44 1.406(3) . ?
C44 C45 1.567(3) . ?
C45 C48 1.539(4) . ?
C45 C46 1.539(4) . ?
C45 C47 1.547(3) . ?
C49 C50 1.401(4) . ?
C49 C57 1.411(4) . ?
C50 C54 1.401(4) . ?
C50 C51 1.516(4) . ?
C51 C52 1.519(6) . ?
C51 C53 1.539(4) . ?
C54 C55 1.384(5) . ?
C55 C56 1.372(5) . ?
C56 C57 1.393(4) . ?
C57 C58 1.511(4) . ?
C58 C59 1.517(5) . ?
C58 C60 1.535(4) . ?
C61 C69 1.408(3) . ?
C61 C62 1.411(3) . ?
C62 C66 1.390(3) . ?
C62 C63 1.525(3) . ?
C63 C65 1.528(4) . ?
C63 C64 1.530(4) . ?
C66 C67 1.381(4) . ?
C67 C68 1.380(4) . ?
C68 C69 1.395(3) . ?
C69 C70 1.517(3) . ?
C70 C71 1.531(4) . ?
C70 C72 1.532(4) . ?
C73A C74A 1.526(9) . ?
C74A C75A 1.179(12) . ?
C75A C76A 1.785(12) . ?
C73B C74B 1.536(9) . ?
C74B C75B 0.991(10) . ?
C75B C76B 1.655(11) . ?
C79A C78A 1.478(15) . ?
C79A C80A 1.571(11) . ?
C77A C78A 1.438(10) . ?
C78B C77B 1.51(2) . ?
C78B C79B 1.57(2) . ?
C79B C80B 1.419(14) . ?
C81A C82A 1.479(10) . ?
C82A C83 1.412(10) . ?
C84A C83 1.391(16) . ?
C81B C82B 1.452(9) . ?
C82B C83 1.574(8) . ?
C84B C83 1.598(12) . ?
C88A C87A 1.611(12) . ?
C86A C85A 1.505(10) . ?
C86A C87A 1.767(12) . ?
C88B C87B 1.504(13) . ?
C85B C86B 1.484(10) . ?
C86B C87B 1.760(13) . ?
C90A C91 1.521(15) . ?
C90B C91 1.500(8) . ?
C92 C93A 1.311(12) . ?
C92 C93B 1.394(14) . ?
C94 C95 1.462(6) . ?
C96 C97 1.468(6) . ?
